data_4064913
loop_
_publ_author_name
'Boni, Adriano'
'Funaioli, Tiziana'
'Marchetti, Fabio'
'Pampaloni, Guido'
'Pinzino, Calogero'
'Zacchini, Stefano'

_publ_section_title
;
 Reversible Reductive Dimerization of Diiron \m-Vinyl Complex via C--C
 Coupling: Characterization and Reactivity of the Intermediate Radical
 Species
;
_journal_issue 15
_journal_name_full Organometallics
_journal_page_first 4115
_journal_paper_doi 10.1021/om200421a
_journal_volume 30
_journal_year 2011
_chemical_formula_sum 'C27 H22 Fe2 O3 S'
_chemical_formula_weight 538.21
_chemical_name_systematic
; 
 ? 
;
_space_group_IT_number 14
_symmetry_cell_setting monoclinic
_symmetry_space_group_name_Hall '-P 2ybc'
_symmetry_space_group_name_H-M 'P 1 21/c 1'
_atom_sites_solution_hydrogens geom
_atom_sites_solution_primary direct
_atom_sites_solution_secondary difmap
_audit_creation_method SHELXL-97
_cell_angle_alpha 90.00
_cell_angle_beta 112.461(8)
_cell_angle_gamma 90.00
_cell_formula_units_Z 4
_cell_length_a 18.936(15)
_cell_length_b 8.902(5)
_cell_length_c 14.751(9)
_cell_measurement_temperature 296(2)
_cell_volume 2298(3)
_computing_structure_refinement 'SHELXL-97 (Sheldrick, 1997)'
_computing_structure_solution 'SHELXS-97 (Sheldrick, 1990)'
_diffrn_ambient_temperature 296(2)
_diffrn_measured_fraction_theta_full 0.994
_diffrn_measured_fraction_theta_max 0.994
_diffrn_radiation_monochromator graphite
_diffrn_radiation_source 'fine-focus sealed tube'
_diffrn_radiation_type MoK\a
_diffrn_radiation_wavelength 0.71073
_diffrn_reflns_av_R_equivalents 0.1101
_diffrn_reflns_av_sigmaI/netI 0.0849
_diffrn_reflns_limit_h_max 22
_diffrn_reflns_limit_h_min -22
_diffrn_reflns_limit_k_max 10
_diffrn_reflns_limit_k_min -10
_diffrn_reflns_limit_l_max 17
_diffrn_reflns_limit_l_min -17
_diffrn_reflns_number 20029
_diffrn_reflns_theta_full 25.02
_diffrn_reflns_theta_max 25.02
_diffrn_reflns_theta_min 1.49
_exptl_absorpt_coefficient_mu 1.381
_exptl_absorpt_correction_T_max 0.8629
_exptl_absorpt_correction_T_min 0.7793
_exptl_absorpt_correction_type empirical
_exptl_crystal_colour bright-red
_exptl_crystal_density_diffrn 1.556
_exptl_crystal_density_method 'not measured'
_exptl_crystal_description plate
_exptl_crystal_F_000 1104
_exptl_crystal_size_max 0.19
_exptl_crystal_size_mid 0.17
_exptl_crystal_size_min 0.11
_refine_diff_density_max 2.305
_refine_diff_density_min -1.238
_refine_diff_density_rms 0.191
_refine_ls_extinction_method none
_refine_ls_goodness_of_fit_ref 1.868
_refine_ls_hydrogen_treatment constr
_refine_ls_matrix_type full
_refine_ls_number_parameters 299
_refine_ls_number_reflns 4034
_refine_ls_number_restraints 150
_refine_ls_restrained_S_all 1.852
_refine_ls_R_factor_all 0.1563
_refine_ls_R_factor_gt 0.1195
_refine_ls_shift/su_max 0.000
_refine_ls_shift/su_mean 0.000
_refine_ls_structure_factor_coef Fsqd
_refine_ls_weighting_details 'calc w=1/[\s^2^(Fo^2^)+(0.1000P)^2^+0.0000P] where P=(Fo^2^+2Fc^2^)/3'
_refine_ls_weighting_scheme calc
_refine_ls_wR_factor_gt 0.2948
_refine_ls_wR_factor_ref 0.3114
_reflns_number_gt 2804
_reflns_number_total 4034
_reflns_threshold_expression >2sigma(I)
_cod_data_source_file om200421a_si_002.cif
_cod_data_source_block p21c
_cod_depositor_comments
;
The following automatic conversions were performed:

'_symmetry_cell_setting' value 'Monoclinic' changed to 'monoclinic'
according to /home/saulius/struct/CIF-dictionaries/cif_core.dic
dictionary named 'cif_core.dic' version 2.4.1 from 2010-06-29.

Automatic conversion script
Id: cif_fix_values 1715 2011-07-08 13:25:40Z adriana 
;
_cod_original_sg_symbol_H-M P2(1)/c
_cod_database_code 4064913

loop_
_symmetry_equiv_pos_as_xyz
'x, y, z'
'-x, y+1/2, -z+1/2'
'-x, -y, -z'
'x, -y-1/2, z-1/2'

loop_
_atom_site_label
_atom_site_type_symbol
_atom_site_fract_x
_atom_site_fract_y
_atom_site_fract_z
_atom_site_U_iso_or_equiv
_atom_site_adp_type
_atom_site_occupancy
_atom_site_symmetry_multiplicity
_atom_site_calc_flag
_atom_site_refinement_flags
C1 C 0.1809(15) 0.8704(19) 0.2314(16) 0.080(4) Uani 1 1 d U
H1 H 0.2292 0.8967 0.2761 0.096 Uiso 1 1 calc R
C2 C 0.1103(15) 0.8901(19) 0.2455(18) 0.080(4) Uani 1 1 d U
H2 H 0.1047 0.9274 0.3013 0.096 Uiso 1 1 calc R
C3 C 0.0570(16) 0.847(2) 0.1668(17) 0.084(4) Uani 1 1 d U
H3 H 0.0053 0.8506 0.1557 0.101 Uiso 1 1 calc R
C4 C 0.0873(15) 0.791(2) 0.0967(17) 0.078(4) Uani 1 1 d U
H4 H 0.0594 0.7523 0.0346 0.094 Uiso 1 1 calc R
C5 C 0.1649(14) 0.8054(19) 0.1399(15) 0.068(4) Uani 1 1 d U
H5 H 0.2002 0.7773 0.1133 0.082 Uiso 1 1 calc R
C6 C 0.2129(11) 0.448(2) 0.0894(16) 0.073(4) Uani 1 1 d U
H6 H 0.2210 0.5432 0.0696 0.088 Uiso 1 1 calc R
C7 C 0.1462(12) 0.371(2) 0.0507(15) 0.074(4) Uani 1 1 d U
H7 H 0.1021 0.4055 0.0008 0.088 Uiso 1 1 calc R
C8 C 0.1545(12) 0.232(2) 0.0980(15) 0.070(4) Uani 1 1 d U
H8 H 0.1181 0.1560 0.0849 0.084 Uiso 1 1 calc R
C9 C 0.2275(11) 0.230(2) 0.1675(16) 0.073(4) Uani 1 1 d U
H9 H 0.2490 0.1526 0.2120 0.088 Uiso 1 1 calc R
C10 C 0.2659(12) 0.367(2) 0.1608(16) 0.074(4) Uani 1 1 d U
H10 H 0.3163 0.3941 0.1976 0.089 Uiso 1 1 calc R
C11 C 0.0955(11) 0.6234(18) 0.3271(14) 0.059(5) Uani 1 1 d .
C12 C 0.0695(9) 0.4968(18) 0.1594(11) 0.044(3) Uani 1 1 d U
C13 C 0.1414(8) 0.3069(16) 0.2755(13) 0.045(4) Uani 1 1 d .
C14 C 0.2245(8) 0.5597(15) 0.2909(14) 0.054(4) Uani 1 1 d U
H14 H 0.2623 0.6045 0.2685 0.065 Uiso 1 1 calc R
C15 C 0.2627(9) 0.5280(18) 0.4019(15) 0.059(4) Uani 1 1 d U
H15 H 0.2245 0.4836 0.4236 0.071 Uiso 1 1 calc R
C16 C 0.3262(9) 0.4167(19) 0.4203(16) 0.066(3) Uani 1 1 d U
C17 C 0.3935(9) 0.455(2) 0.4075(16) 0.071(4) Uani 1 1 d U
H17 H 0.3988 0.5533 0.3895 0.085 Uiso 1 1 calc R
C18 C 0.4519(11) 0.357(2) 0.4199(18) 0.081(4) Uani 1 1 d U
H18 H 0.4968 0.3871 0.4134 0.097 Uiso 1 1 calc R
C19 C 0.4411(12) 0.210(2) 0.4427(19) 0.086(4) Uani 1 1 d U
H19 H 0.4784 0.1391 0.4479 0.103 Uiso 1 1 calc R
C20 C 0.3769(11) 0.165(2) 0.4579(18) 0.082(4) Uani 1 1 d U
H20 H 0.3714 0.0666 0.4748 0.098 Uiso 1 1 calc R
C21 C 0.3197(11) 0.273(2) 0.4474(16) 0.072(4) Uani 1 1 d U
H21 H 0.2767 0.2448 0.4592 0.087 Uiso 1 1 calc R
C22 C 0.3451(9) 0.6777(18) 0.5823(15) 0.059(4) Uani 1 1 d U
C23 C 0.3879(10) 0.797(2) 0.6350(17) 0.073(4) Uani 1 1 d U
H23 H 0.3866 0.8886 0.6038 0.087 Uiso 1 1 calc R
C24 C 0.4316(11) 0.782(2) 0.7316(18) 0.084(4) Uani 1 1 d U
H24 H 0.4625 0.8621 0.7644 0.100 Uiso 1 1 calc R
C25 C 0.4321(12) 0.654(2) 0.7829(19) 0.083(4) Uani 1 1 d U
H25 H 0.4580 0.6485 0.8506 0.100 Uiso 1 1 calc R
C26 C 0.3910(11) 0.529(3) 0.7279(17) 0.079(4) Uani 1 1 d U
H26 H 0.3945 0.4372 0.7594 0.095 Uiso 1 1 calc R
C27 C 0.3469(10) 0.539(2) 0.6311(17) 0.077(4) Uani 1 1 d U
H27 H 0.3184 0.4574 0.5973 0.092 Uiso 1 1 calc R
Fe1 Fe 0.12857(13) 0.6653(2) 0.2309(2) 0.0470(6) Uani 1 1 d .
Fe2 Fe 0.16739(12) 0.4094(2) 0.19801(18) 0.0440(6) Uani 1 1 d .
O11 O 0.0755(9) 0.6037(15) 0.3896(10) 0.077(4) Uani 1 1 d .
O12 O 0.0059(6) 0.4666(12) 0.1175(8) 0.053(3) Uani 1 1 d .
O13 O 0.1247(8) 0.2349(14) 0.3323(9) 0.069(3) Uani 1 1 d .
S3 S 0.2900(3) 0.7093(5) 0.4604(4) 0.0636(13) Uani 1 1 d .

loop_
_atom_site_aniso_label
_atom_site_aniso_U_11
_atom_site_aniso_U_22
_atom_site_aniso_U_33
_atom_site_aniso_U_23
_atom_site_aniso_U_13
_atom_site_aniso_U_12
C1 0.129(10) 0.035(6) 0.081(9) 0.014(6) 0.046(8) -0.002(7)
C2 0.140(11) 0.033(6) 0.080(9) 0.017(6) 0.057(8) 0.007(7)
C3 0.133(10) 0.044(7) 0.086(9) 0.028(7) 0.054(8) 0.005(7)
C4 0.136(10) 0.041(7) 0.068(8) 0.022(6) 0.050(8) 0.000(8)
C5 0.124(9) 0.040(7) 0.066(8) 0.026(6) 0.063(8) 0.006(7)
C6 0.091(8) 0.061(8) 0.078(8) -0.009(7) 0.043(7) 0.014(7)
C7 0.087(8) 0.075(8) 0.065(8) -0.012(7) 0.037(7) 0.023(7)
C8 0.089(8) 0.061(8) 0.072(8) -0.008(7) 0.043(7) 0.011(7)
C9 0.090(8) 0.062(8) 0.078(9) -0.006(7) 0.044(7) 0.015(7)
C10 0.089(8) 0.066(8) 0.078(9) -0.014(7) 0.041(7) 0.016(7)
C11 0.079(12) 0.037(9) 0.051(12) -0.019(8) 0.015(10) 0.006(8)
C12 0.048(7) 0.062(7) 0.027(7) 0.015(6) 0.021(6) -0.001(6)
C13 0.050(9) 0.033(8) 0.054(10) -0.012(7) 0.021(8) 0.001(6)
C14 0.047(7) 0.027(6) 0.083(9) 0.016(7) 0.019(7) 0.004(5)
C15 0.053(6) 0.034(6) 0.085(8) 0.005(6) 0.021(6) 0.006(5)
C16 0.053(6) 0.041(6) 0.093(7) 0.004(6) 0.016(6) 0.011(5)
C17 0.050(6) 0.054(7) 0.099(9) 0.002(7) 0.018(7) 0.005(6)
C18 0.060(7) 0.066(7) 0.106(9) 0.001(8) 0.019(7) 0.009(6)
C19 0.068(7) 0.067(7) 0.110(9) 0.001(8) 0.021(7) 0.017(7)
C20 0.075(8) 0.051(7) 0.106(9) 0.017(7) 0.020(7) 0.009(6)
C21 0.068(7) 0.048(7) 0.093(9) 0.018(7) 0.022(7) 0.012(6)
C22 0.052(6) 0.040(7) 0.083(9) -0.010(6) 0.023(6) -0.004(5)
C23 0.059(7) 0.055(7) 0.090(9) -0.008(7) 0.013(7) -0.010(6)
C24 0.068(7) 0.068(8) 0.098(9) -0.009(7) 0.013(7) -0.010(7)
C25 0.072(7) 0.078(8) 0.090(9) -0.004(7) 0.019(7) -0.010(7)
C26 0.069(8) 0.075(8) 0.088(9) -0.008(8) 0.023(7) -0.006(7)
C27 0.064(7) 0.059(7) 0.094(9) -0.002(7) 0.016(7) -0.007(6)
Fe1 0.0561(12) 0.0279(10) 0.0598(16) 0.0043(11) 0.0251(13) 0.0043(9)
Fe2 0.0545(11) 0.0284(10) 0.0508(14) 0.0013(10) 0.0219(12) 0.0022(9)
O11 0.116(10) 0.077(9) 0.058(9) 0.008(7) 0.056(8) -0.006(8)
O12 0.063(6) 0.060(7) 0.043(7) 0.009(6) 0.026(6) -0.006(5)
O13 0.113(10) 0.055(7) 0.047(8) 0.006(6) 0.040(7) -0.011(7)
S3 0.077(3) 0.037(2) 0.071(3) -0.002(2) 0.021(2) 0.002(2)

loop_
_atom_type_symbol
_atom_type_description
_atom_type_scat_dispersion_real
_atom_type_scat_dispersion_imag
_atom_type_scat_source
C C 0.0033 0.0016 'International Tables Vol C Tables 4.2.6.8 and 6.1.1.4'
H H 0.0000 0.0000 'International Tables Vol C Tables 4.2.6.8 and 6.1.1.4'
S S 0.1246 0.1234 'International Tables Vol C Tables 4.2.6.8 and 6.1.1.4'
Fe Fe 0.3463 0.8444 'International Tables Vol C Tables 4.2.6.8 and 6.1.1.4'
O O 0.0106 0.0060 'International Tables Vol C Tables 4.2.6.8 and 6.1.1.4'

loop_
_geom_angle_atom_site_label_1
_geom_angle_atom_site_label_2
_geom_angle_atom_site_label_3
_geom_angle
C5 C1 C2 109(2)
C5 C1 Fe1 72.8(11)
C2 C1 Fe1 68.9(11)
C5 C1 H1 125.7
C2 C1 H1 125.7
Fe1 C1 H1 124.3
C3 C2 C1 107(2)
C3 C2 Fe1 73.5(13)
C1 C2 Fe1 70.3(11)
C3 C2 H2 126.7
C1 C2 H2 126.7
Fe1 C2 H2 121.3
C2 C3 C4 111(3)
C2 C3 Fe1 70.8(13)
C4 C3 Fe1 72.0(12)
C2 C3 H3 124.3
C4 C3 H3 124.3
Fe1 C3 H3 124.5
C5 C4 C3 106(2)
C5 C4 Fe1 70.8(12)
C3 C4 Fe1 67.9(11)
C5 C4 H4 126.8
C3 C4 H4 126.8
Fe1 C4 H4 126.0
C4 C5 C1 107(2)
C4 C5 Fe1 71.9(11)
C1 C5 Fe1 68.6(10)
C4 C5 H5 126.6
C1 C5 H5 126.6
Fe1 C5 H5 124.5
C7 C6 C10 111(2)
C7 C6 Fe2 69.8(13)
C10 C6 Fe2 73.8(14)
C7 C6 H6 124.6
C10 C6 H6 124.6
Fe2 C6 H6 123.4
C6 C7 C8 109(2)
C6 C7 Fe2 72.6(13)
C8 C7 Fe2 71.7(12)
C6 C7 H7 125.5
C8 C7 H7 125.5
Fe2 C7 H7 121.9
C9 C8 C7 105.7(19)
C9 C8 Fe2 70.9(12)
C7 C8 Fe2 69.2(11)
C9 C8 H8 127.1
C7 C8 H8 127.1
Fe2 C8 H8 124.4
C8 C9 C10 109.2(19)
C8 C9 Fe2 71.3(11)
C10 C9 Fe2 72.6(11)
C8 C9 H9 125.4
C10 C9 H9 125.4
Fe2 C9 H9 122.4
C6 C10 C9 105(2)
C6 C10 Fe2 69.5(12)
C9 C10 Fe2 68.0(11)
C6 C10 H10 127.5
C9 C10 H10 127.5
Fe2 C10 H10 126.6
O11 C11 Fe1 176.7(16)
O12 C12 Fe2 140.2(14)
O12 C12 Fe1 137.9(13)
Fe2 C12 Fe1 81.8(6)
O13 C13 Fe2 178.3(15)
C15 C14 Fe2 122.4(11)
C15 C14 Fe1 123.5(13)
Fe2 C14 Fe1 80.7(6)
C15 C14 H14 109.1
Fe2 C14 H14 109.1
Fe1 C14 H14 109.1
C16 C15 C14 109.3(16)
C16 C15 S3 116.0(12)
C14 C15 S3 106.0(11)
C16 C15 H15 108.4
C14 C15 H15 108.4
S3 C15 H15 108.4
C21 C16 C17 117.3(16)
C21 C16 C15 121.2(17)
C17 C16 C15 121.5(16)
C18 C17 C16 123.9(19)
C18 C17 H17 118.1
C16 C17 H17 118.1
C17 C18 C19 117(2)
C17 C18 H18 121.7
C19 C18 H18 121.7
C18 C19 C20 122(2)
C18 C19 H19 118.8
C20 C19 H19 118.8
C19 C20 C21 118.4(19)
C19 C20 H20 120.8
C21 C20 H20 120.8
C16 C21 C20 121.3(19)
C16 C21 H21 119.4
C20 C21 H21 119.4
C23 C22 C27 119.2(19)
C23 C22 S3 116.9(15)
C27 C22 S3 123.9(14)
C22 C23 C24 120(2)
C22 C23 H23 119.8
C24 C23 H23 119.8
C25 C24 C23 122(2)
C25 C24 H24 118.8
C23 C24 H24 118.8
C24 C25 C26 117(2)
C24 C25 H25 121.6
C26 C25 H25 121.6
C27 C26 C25 122(2)
C27 C26 H26 118.9
C25 C26 H26 118.9
C26 C27 C22 119(2)
C26 C27 H27 120.7
C22 C27 H27 120.7
C11 Fe1 C12 88.1(6)
C11 Fe1 C14 95.0(8)
C12 Fe1 C14 96.9(7)
C11 Fe1 C1 119.4(8)
C12 Fe1 C1 149.6(7)
C14 Fe1 C1 93.6(8)
C11 Fe1 C2 89.8(8)
C12 Fe1 C2 136.8(9)
C14 Fe1 C2 126.3(9)
C1 Fe1 C2 40.8(8)
C11 Fe1 C3 99.0(8)
C12 Fe1 C3 102.3(9)
C14 Fe1 C3 156.5(8)
C1 Fe1 C3 63.1(9)
C2 Fe1 C3 35.8(8)
C11 Fe1 C5 156.1(7)
C12 Fe1 C5 111.7(7)
C14 Fe1 C5 95.7(8)
C1 Fe1 C5 38.6(8)
C2 Fe1 C5 66.7(8)
C3 Fe1 C5 64.6(9)
C11 Fe1 C4 136.4(8)
C12 Fe1 C4 88.2(7)
C14 Fe1 C4 128.5(9)
C1 Fe1 C4 63.3(9)
C2 Fe1 C4 64.7(9)
C3 Fe1 C4 40.0(8)
C5 Fe1 C4 37.3(8)
C11 Fe1 Fe2 100.4(5)
C12 Fe1 Fe2 48.4(5)
C14 Fe1 Fe2 49.5(5)
C1 Fe1 Fe2 128.9(7)
C2 Fe1 Fe2 169.1(7)
C3 Fe1 Fe2 143.7(7)
C5 Fe1 Fe2 102.8(5)
C4 Fe1 Fe2 109.0(6)
C13 Fe2 C12 85.4(7)
C13 Fe2 C14 97.1(8)
C12 Fe2 C14 98.5(7)
C13 Fe2 C7 129.3(8)
C12 Fe2 C7 88.7(7)
C14 Fe2 C7 133.5(8)
C13 Fe2 C6 156.1(7)
C12 Fe2 C6 110.0(7)
C14 Fe2 C6 98.4(8)
C7 Fe2 C6 37.6(7)
C13 Fe2 C9 93.2(8)
C12 Fe2 C9 142.8(8)
C14 Fe2 C9 118.4(7)
C7 Fe2 C9 63.7(8)
C6 Fe2 C9 63.4(8)
C13 Fe2 C8 94.8(8)
C12 Fe2 C8 105.1(8)
C14 Fe2 C8 154.3(7)
C7 Fe2 C8 39.1(8)
C6 Fe2 C8 64.2(8)
C9 Fe2 C8 37.9(8)
C13 Fe2 C10 125.7(7)
C12 Fe2 C10 146.7(7)
C14 Fe2 C10 89.8(8)
C7 Fe2 C10 63.2(8)
C6 Fe2 C10 36.7(8)
C9 Fe2 C10 39.4(8)
C8 Fe2 C10 64.8(8)
C13 Fe2 Fe1 100.3(5)
C12 Fe2 Fe1 49.8(5)
C14 Fe2 Fe1 49.8(4)
C7 Fe2 Fe1 113.5(6)
C6 Fe2 Fe1 103.6(5)
C9 Fe2 Fe1 162.9(6)
C8 Fe2 Fe1 148.7(6)
C10 Fe2 Fe1 123.6(6)
C22 S3 C15 107.5(8)

loop_
_geom_bond_atom_site_label_1
_geom_bond_atom_site_label_2
_geom_bond_distance
C1 C5 1.39(3)
C1 C2 1.44(3)
C1 Fe1 2.076(19)
C1 H1 0.9300
C2 C3 1.27(3)
C2 Fe1 2.056(18)
C2 H2 0.9300
C3 C4 1.45(3)
C3 Fe1 2.09(2)
C3 H3 0.9300
C4 C5 1.37(3)
C4 Fe1 2.14(2)
C4 H4 0.9300
C5 Fe1 2.129(16)
C5 H5 0.9300
C6 C7 1.35(3)
C6 C10 1.35(3)
C6 Fe2 2.12(2)
C6 H6 0.9300
C7 C8 1.40(3)
C7 Fe2 2.08(2)
C7 H7 0.9300
C8 C9 1.37(3)
C8 Fe2 2.113(19)
C8 H8 0.9300
C9 C10 1.44(3)
C9 Fe2 2.108(19)
C9 H9 0.9300
C10 Fe2 2.17(2)
C10 H10 0.9300
C11 O11 1.14(2)
C11 Fe1 1.79(2)
C12 O12 1.155(17)
C12 Fe2 1.886(15)
C12 Fe1 1.927(17)
C13 O13 1.189(19)
C13 Fe2 1.677(18)
C14 C15 1.54(3)
C14 Fe2 1.925(17)
C14 Fe1 1.934(14)
C14 H14 0.9800
C15 C16 1.50(2)
C15 S3 1.810(17)
C15 H15 0.9800
C16 C21 1.36(3)
C16 C17 1.40(3)
C17 C18 1.37(3)
C17 H17 0.9300
C18 C19 1.38(3)
C18 H18 0.9300
C19 C20 1.38(3)
C19 H19 0.9300
C20 C21 1.41(3)
C20 H20 0.9300
C21 H21 0.9300
C22 C23 1.38(2)
C22 C27 1.42(3)
C22 S3 1.72(2)
C23 C24 1.35(3)
C23 H23 0.9300
C24 C25 1.37(3)
C24 H24 0.9300
C25 C26 1.42(3)
C25 H25 0.9300
C26 C27 1.35(3)
C26 H26 0.9300
C27 H27 0.9300
Fe1 Fe2 2.498(3)

loop_
_geom_torsion_atom_site_label_1
_geom_torsion_atom_site_label_2
_geom_torsion_atom_site_label_3
_geom_torsion_atom_site_label_4
_geom_torsion
C5 C1 C2 C3 -3(2)
Fe1 C1 C2 C3 -65.0(13)
C5 C1 C2 Fe1 62.2(12)
C1 C2 C3 C4 2(2)
Fe1 C2 C3 C4 -60.8(14)
C1 C2 C3 Fe1 62.9(12)
C2 C3 C4 C5 -1(2)
Fe1 C3 C4 C5 -60.7(13)
C2 C3 C4 Fe1 60.1(14)
C3 C4 C5 C1 -1(2)
Fe1 C4 C5 C1 -60.0(12)
C3 C4 C5 Fe1 58.9(12)
C2 C1 C5 C4 2(2)
Fe1 C1 C5 C4 62.2(13)
C2 C1 C5 Fe1 -59.8(12)
C10 C6 C7 C8 0(2)
Fe2 C6 C7 C8 -62.8(14)
C10 C6 C7 Fe2 62.7(16)
C6 C7 C8 C9 1(2)
Fe2 C7 C8 C9 -61.9(14)
C6 C7 C8 Fe2 63.4(14)
C7 C8 C9 C10 -2(2)
Fe2 C8 C9 C10 -63.1(14)
C7 C8 C9 Fe2 60.8(13)
C7 C6 C10 C9 -1(2)
Fe2 C6 C10 C9 59.0(14)
C7 C6 C10 Fe2 -60.3(15)
C8 C9 C10 C6 2(2)
Fe2 C9 C10 C6 -60.0(14)
C8 C9 C10 Fe2 62.2(14)
Fe2 C14 C15 C16 66.8(17)
Fe1 C14 C15 C16 167.8(11)
Fe2 C14 C15 S3 -167.5(9)
Fe1 C14 C15 S3 -66.5(14)
C14 C15 C16 C21 -108(2)
S3 C15 C16 C21 131.9(18)
C14 C15 C16 C17 70(2)
S3 C15 C16 C17 -50(3)
C21 C16 C17 C18 0(3)
C15 C16 C17 C18 -178(2)
C16 C17 C18 C19 3(4)
C17 C18 C19 C20 -4(4)
C18 C19 C20 C21 2(4)
C17 C16 C21 C20 -3(3)
C15 C16 C21 C20 175(2)
C19 C20 C21 C16 2(4)
C27 C22 C23 C24 1(3)
S3 C22 C23 C24 178.9(17)
C22 C23 C24 C25 -4(3)
C23 C24 C25 C26 7(4)
C24 C25 C26 C27 -7(3)
C25 C26 C27 C22 3(3)
C23 C22 C27 C26 0(3)
S3 C22 C27 C26 -178.3(15)
O11 C11 Fe1 C12 -160(30)
O11 C11 Fe1 C14 103(30)
O11 C11 Fe1 C1 6(30)
O11 C11 Fe1 C2 -24(30)
O11 C11 Fe1 C3 -58(30)
O11 C11 Fe1 C5 -14(31)
O11 C11 Fe1 C4 -75(30)
O11 C11 Fe1 Fe2 153(30)
O12 C12 Fe1 C11 71.9(18)
Fe2 C12 Fe1 C11 -105.8(7)
O12 C12 Fe1 C14 166.7(18)
Fe2 C12 Fe1 C14 -11.0(7)
O12 C12 Fe1 C1 -84(2)
Fe2 C12 Fe1 C1 98.3(16)
O12 C12 Fe1 C2 -16(2)
Fe2 C12 Fe1 C2 166.6(9)
O12 C12 Fe1 C3 -27.0(19)
Fe2 C12 Fe1 C3 155.4(7)
O12 C12 Fe1 C5 -94.3(18)
Fe2 C12 Fe1 C5 88.0(8)
O12 C12 Fe1 C4 -64.7(18)
Fe2 C12 Fe1 C4 117.6(8)
O12 C12 Fe1 Fe2 178(2)
C15 C14 Fe1 C11 -23.5(13)
Fe2 C14 Fe1 C11 99.4(7)
C15 C14 Fe1 C12 -112.1(13)
Fe2 C14 Fe1 C12 10.8(7)
C15 C14 Fe1 C1 96.4(13)
Fe2 C14 Fe1 C1 -140.6(7)
C15 C14 Fe1 C2 70.0(16)
Fe2 C14 Fe1 C2 -167.1(8)
C15 C14 Fe1 C3 103(2)
Fe2 C14 Fe1 C3 -134(2)
C15 C14 Fe1 C5 135.1(13)
Fe2 C14 Fe1 C5 -102.0(7)
C15 C14 Fe1 C4 154.7(13)
Fe2 C14 Fe1 C4 -82.4(9)
C15 C14 Fe1 Fe2 -122.9(14)
C5 C1 Fe1 C11 -167.5(13)
C2 C1 Fe1 C11 -48.8(16)
C5 C1 Fe1 C12 -15(2)
C2 C1 Fe1 C12 103.3(19)
C5 C1 Fe1 C14 94.7(15)
C2 C1 Fe1 C14 -146.6(14)
C5 C1 Fe1 C2 -119(2)
C5 C1 Fe1 C3 -82.3(15)
C2 C1 Fe1 C3 36.4(13)
C2 C1 Fe1 C5 119(2)
C5 C1 Fe1 C4 -37.2(13)
C2 C1 Fe1 C4 81.5(15)
C5 C1 Fe1 Fe2 56.4(17)
C2 C1 Fe1 Fe2 175.1(11)
C3 C2 Fe1 C11 -105.9(15)
C1 C2 Fe1 C11 139.0(14)
C3 C2 Fe1 C12 -19(2)
C1 C2 Fe1 C12 -134.0(13)
C3 C2 Fe1 C14 158.0(14)
C1 C2 Fe1 C14 42.9(17)
C3 C2 Fe1 C1 115(2)
C1 C2 Fe1 C3 -115(2)
C3 C2 Fe1 C5 78.5(16)
C1 C2 Fe1 C5 -36.6(13)
C3 C2 Fe1 C4 37.5(15)
C1 C2 Fe1 C4 -77.6(14)
C3 C2 Fe1 Fe2 95(4)
C1 C2 Fe1 Fe2 -21(5)
C2 C3 Fe1 C11 76.8(16)
C4 C3 Fe1 C11 -161.9(14)
C2 C3 Fe1 C12 166.8(14)
C4 C3 Fe1 C12 -71.9(15)
C2 C3 Fe1 C14 -49(3)
C4 C3 Fe1 C14 72(3)
C2 C3 Fe1 C1 -41.6(14)
C4 C3 Fe1 C1 79.6(15)
C4 C3 Fe1 C2 121(2)
C2 C3 Fe1 C5 -84.8(16)
C4 C3 Fe1 C5 36.4(13)
C2 C3 Fe1 C4 -121(2)
C2 C3 Fe1 Fe2 -161.4(12)
C4 C3 Fe1 Fe2 -40(2)
C4 C5 Fe1 C11 -89(2)
C1 C5 Fe1 C11 28(3)
C4 C5 Fe1 C12 54.7(14)
C1 C5 Fe1 C12 171.7(14)
C4 C5 Fe1 C14 154.4(13)
C1 C5 Fe1 C14 -88.6(15)
C4 C5 Fe1 C1 -117.1(19)
C4 C5 Fe1 C2 -78.4(14)
C1 C5 Fe1 C2 38.6(14)
C4 C5 Fe1 C3 -39.1(13)
C1 C5 Fe1 C3 78.0(15)
C1 C5 Fe1 C4 117.1(19)
C4 C5 Fe1 Fe2 104.7(12)
C1 C5 Fe1 Fe2 -138.3(13)
C5 C4 Fe1 C11 144.0(12)
C3 C4 Fe1 C11 26(2)
C5 C4 Fe1 C12 -130.7(13)
C3 C4 Fe1 C12 111.7(15)
C5 C4 Fe1 C14 -33.4(16)
C3 C4 Fe1 C14 -151.0(14)
C5 C4 Fe1 C1 38.5(13)
C3 C4 Fe1 C1 -79.1(15)
C5 C4 Fe1 C2 84.1(14)
C3 C4 Fe1 C2 -33.5(14)
C5 C4 Fe1 C3 118(2)
C3 C4 Fe1 C5 -118(2)
C5 C4 Fe1 Fe2 -86.2(12)
C3 C4 Fe1 Fe2 156.1(13)
O13 C13 Fe2 C12 -137(47)
O13 C13 Fe2 C14 -39(47)
O13 C13 Fe2 C7 139(47)
O13 C13 Fe2 C6 92(47)
O13 C13 Fe2 C9 81(47)
O13 C13 Fe2 C8 119(47)
O13 C13 Fe2 C10 56(48)
O13 C13 Fe2 Fe1 -89(47)
O12 C12 Fe2 C13 -70.0(19)
Fe1 C12 Fe2 C13 107.6(6)
O12 C12 Fe2 C14 -166.5(19)
Fe1 C12 Fe2 C14 11.1(7)
O12 C12 Fe2 C7 59.6(19)
Fe1 C12 Fe2 C7 -122.8(7)
O12 C12 Fe2 C6 91.3(19)
Fe1 C12 Fe2 C6 -91.2(7)
O12 C12 Fe2 C9 19(3)
Fe1 C12 Fe2 C9 -163.1(11)
O12 C12 Fe2 C8 24(2)
Fe1 C12 Fe2 C8 -158.7(7)
O12 C12 Fe2 C10 91(2)
Fe1 C12 Fe2 C10 -91.8(13)
O12 C12 Fe2 Fe1 -178(2)
C15 C14 Fe2 C13 26.5(14)
Fe1 C14 Fe2 C13 -97.5(7)
C15 C14 Fe2 C12 112.9(13)
Fe1 C14 Fe2 C12 -11.1(7)
C15 C14 Fe2 C7 -150.8(13)
Fe1 C14 Fe2 C7 85.3(10)
C15 C14 Fe2 C6 -135.3(14)
Fe1 C14 Fe2 C6 100.7(7)
C15 C14 Fe2 C9 -71.1(16)
Fe1 C14 Fe2 C9 164.9(8)
C15 C14 Fe2 C8 -90(2)
Fe1 C14 Fe2 C8 145.6(15)
C15 C14 Fe2 C10 -99.5(14)
Fe1 C14 Fe2 C10 136.6(8)
C15 C14 Fe2 Fe1 123.9(16)
C6 C7 Fe2 C13 -150.9(12)
C8 C7 Fe2 C13 -33.2(15)
C6 C7 Fe2 C12 126.1(13)
C8 C7 Fe2 C12 -116.2(13)
C6 C7 Fe2 C14 25.6(16)
C8 C7 Fe2 C14 143.3(11)
C8 C7 Fe2 C6 117.7(18)
C6 C7 Fe2 C9 -79.7(13)
C8 C7 Fe2 C9 38.0(12)
C6 C7 Fe2 C8 -117.7(18)
C6 C7 Fe2 C10 -35.4(12)
C8 C7 Fe2 C10 82.3(13)
C6 C7 Fe2 Fe1 81.7(12)
C8 C7 Fe2 Fe1 -160.6(10)
C7 C6 Fe2 C13 68(2)
C10 C6 Fe2 C13 -52(3)
C7 C6 Fe2 C12 -59.2(14)
C10 C6 Fe2 C12 -179.4(12)
C7 C6 Fe2 C14 -161.5(12)
C10 C6 Fe2 C14 78.3(13)
C10 C6 Fe2 C7 -120.1(19)
C7 C6 Fe2 C9 80.8(13)
C10 C6 Fe2 C9 -39.4(12)
C7 C6 Fe2 C8 38.3(12)
C10 C6 Fe2 C8 -81.8(14)
C7 C6 Fe2 C10 120.1(19)
C7 C6 Fe2 Fe1 -111.0(11)
C10 C6 Fe2 Fe1 128.9(12)
C8 C9 Fe2 C13 93.6(13)
C10 C9 Fe2 C13 -148.3(13)
C8 C9 Fe2 C12 7(2)
C10 C9 Fe2 C12 125.0(14)
C8 C9 Fe2 C14 -166.5(12)
C10 C9 Fe2 C14 -48.4(15)
C8 C9 Fe2 C7 -39.2(13)
C10 C9 Fe2 C7 78.9(14)
C8 C9 Fe2 C6 -81.4(14)
C10 C9 Fe2 C6 36.7(12)
C10 C9 Fe2 C8 118.1(19)
C8 C9 Fe2 C10 -118.1(19)
C8 C9 Fe2 Fe1 -123.9(19)
C10 C9 Fe2 Fe1 -6(3)
C9 C8 Fe2 C13 -89.2(13)
C7 C8 Fe2 C13 154.8(12)
C9 C8 Fe2 C12 -175.7(12)
C7 C8 Fe2 C12 68.3(13)
C9 C8 Fe2 C14 28(2)
C7 C8 Fe2 C14 -88(2)
C9 C8 Fe2 C7 116.0(18)
C9 C8 Fe2 C6 79.1(14)
C7 C8 Fe2 C6 -36.9(12)
C7 C8 Fe2 C9 -116.0(18)
C9 C8 Fe2 C10 38.2(13)
C7 C8 Fe2 C10 -77.8(13)
C9 C8 Fe2 Fe1 152.0(12)
C7 C8 Fe2 Fe1 36.0(18)
C6 C10 Fe2 C13 157.0(12)
C9 C10 Fe2 C13 40.2(16)
C6 C10 Fe2 C12 1(2)
C9 C10 Fe2 C12 -115.7(16)
C6 C10 Fe2 C14 -104.4(13)
C9 C10 Fe2 C14 138.9(13)
C6 C10 Fe2 C7 36.3(13)
C9 C10 Fe2 C7 -80.5(13)
C9 C10 Fe2 C6 -116.7(19)
C6 C10 Fe2 C9 116.7(19)
C6 C10 Fe2 C8 80.0(14)
C9 C10 Fe2 C8 -36.8(12)
C6 C10 Fe2 Fe1 -65.3(14)
C9 C10 Fe2 Fe1 178.0(10)
C11 Fe1 Fe2 C13 3.0(8)
C12 Fe1 Fe2 C13 -74.9(8)
C14 Fe1 Fe2 C13 90.7(9)
C1 Fe1 Fe2 C13 145.1(10)
C2 Fe1 Fe2 C13 162(4)
C3 Fe1 Fe2 C13 -118.4(12)
C5 Fe1 Fe2 C13 177.3(9)
C4 Fe1 Fe2 C13 -144.4(9)
C11 Fe1 Fe2 C12 77.9(8)
C14 Fe1 Fe2 C12 165.6(9)
C1 Fe1 Fe2 C12 -140.0(10)
C2 Fe1 Fe2 C12 -123(4)
C3 Fe1 Fe2 C12 -43.4(12)
C5 Fe1 Fe2 C12 -107.8(9)
C4 Fe1 Fe2 C12 -69.5(9)
C11 Fe1 Fe2 C14 -87.7(9)
C12 Fe1 Fe2 C14 -165.6(9)
C1 Fe1 Fe2 C14 54.4(11)
C2 Fe1 Fe2 C14 71(4)
C3 Fe1 Fe2 C14 150.9(13)
C5 Fe1 Fe2 C14 86.6(10)
C4 Fe1 Fe2 C14 124.9(10)
C11 Fe1 Fe2 C7 144.3(9)
C12 Fe1 Fe2 C7 66.4(9)
C14 Fe1 Fe2 C7 -128.0(10)
C1 Fe1 Fe2 C7 -73.6(10)
C2 Fe1 Fe2 C7 -56(4)
C3 Fe1 Fe2 C7 23.0(13)
C5 Fe1 Fe2 C7 -41.4(9)
C4 Fe1 Fe2 C7 -3.1(10)
C11 Fe1 Fe2 C6 -177.3(8)
C12 Fe1 Fe2 C6 104.8(8)
C14 Fe1 Fe2 C6 -89.6(9)
C1 Fe1 Fe2 C6 -35.2(10)
C2 Fe1 Fe2 C6 -18(4)
C3 Fe1 Fe2 C6 61.4(13)
C5 Fe1 Fe2 C6 -3.0(9)
C4 Fe1 Fe2 C6 35.3(9)
C11 Fe1 Fe2 C9 -139(2)
C12 Fe1 Fe2 C9 143(2)
C14 Fe1 Fe2 C9 -51(2)
C1 Fe1 Fe2 C9 3(2)
C2 Fe1 Fe2 C9 20(5)
C3 Fe1 Fe2 C9 100(2)
C5 Fe1 Fe2 C9 35(2)
C4 Fe1 Fe2 C9 74(2)
C11 Fe1 Fe2 C8 120.5(12)
C12 Fe1 Fe2 C8 42.6(12)
C14 Fe1 Fe2 C8 -151.8(13)
C1 Fe1 Fe2 C8 -97.4(14)
C2 Fe1 Fe2 C8 -80(4)
C3 Fe1 Fe2 C8 -0.9(15)
C5 Fe1 Fe2 C8 -65.2(13)
C4 Fe1 Fe2 C8 -26.9(13)
C11 Fe1 Fe2 C10 -143.3(9)
C12 Fe1 Fe2 C10 138.8(9)
C14 Fe1 Fe2 C10 -55.6(11)
C1 Fe1 Fe2 C10 -1.2(11)
C2 Fe1 Fe2 C10 16(4)
C3 Fe1 Fe2 C10 95.3(13)
C5 Fe1 Fe2 C10 31.0(10)
C4 Fe1 Fe2 C10 69.3(10)
C23 C22 S3 C15 164.0(15)
C27 C22 S3 C15 -17.9(19)
C16 C15 S3 C22 -49.9(18)
C14 C15 S3 C22 -171.4(11)
